data_7212445
loop_
_publ_author_name
'Brondel, Nicolas'
'Moynihan, Eamonn J. A.'
'Lehane, K. Niamh'
'Eccles, Kevin S.'
'Elcoate, Curtis J.'
'Coles, Simon J.'
'Lawrence, Simon E.'
'Maguire, Anita R.'

_publ_section_title
;
 Does intermolecular S&#xE001;O&#x22EF;H--C--S&#xE001;O hydrogen bonding
 in sulfoxides and sulfones provide a robust supramolecular synthon in the
 solid state?
;
_journal_issue 10
_journal_name_full CrystEngComm
_journal_page_first 2910
_journal_paper_doi 10.1039/c000371a
_journal_volume 12
_journal_year 2010
_chemical_absolute_configuration ad
_chemical_formula_moiety 'C13 H10 F2 O S'
_chemical_formula_sum 'C13 H10 F2 O S'
_chemical_formula_weight 252.27
_space_group_IT_number 29
_symmetry_cell_setting orthorhombic
_symmetry_space_group_name_Hall 'P 2c -2ac'
_symmetry_space_group_name_H-M 'P c a 21'
_atom_sites_solution_hydrogens geom
_atom_sites_solution_primary direct
_atom_sites_solution_secondary difmap
_audit_creation_method 'APEX2 v2009.7-0'
_cell_angle_alpha 90
_cell_angle_beta 90
_cell_angle_gamma 90
_cell_formula_units_Z 4
_cell_length_a 8.1909(9)
_cell_length_b 5.4433(5)
_cell_length_c 24.948(2)
_cell_measurement_reflns_used 4402
_cell_measurement_temperature 100.(2)
_cell_measurement_theta_max 28.2281
_cell_measurement_theta_min 3.7432
_cell_volume 1112.32(18)
_computing_cell_refinement 'SAINT V7.66A (Bruker AXS, 2009)'
_computing_data_collection 'Bruker Instrument Service v2009, 7, 0, 0'
_computing_data_reduction 'SAINT V7.66A (Bruker AXS, 2009)'
_computing_molecular_graphics 'PLATON (Spek, 2002)'
_computing_publication_material 'SHELXL--97; PLATON'
_computing_structure_refinement 'SHELXL-97 (Sheldrick, 2008)'
_computing_structure_solution 'SHELXS-97 (Sheldrick, 2008)'
_diffrn_ambient_temperature 100.(2)
_diffrn_detector_area_resol_mean 8.3333
_diffrn_measured_fraction_theta_full 0.996
_diffrn_measured_fraction_theta_max 0.996
_diffrn_measurement_device_type 'Bruker APEX DUO'
_diffrn_measurement_method '\w and \f scans'
_diffrn_radiation_monochromator graphite
_diffrn_radiation_source 'fine-focus sealed tube'
_diffrn_radiation_type MoK\a
_diffrn_radiation_wavelength 0.71073
_diffrn_reflns_av_R_equivalents 0.0210
_diffrn_reflns_av_sigmaI/netI 0.0255
_diffrn_reflns_limit_h_max 10
_diffrn_reflns_limit_h_min -8
_diffrn_reflns_limit_k_max 7
_diffrn_reflns_limit_k_min -7
_diffrn_reflns_limit_l_max 33
_diffrn_reflns_limit_l_min -33
_diffrn_reflns_number 7201
_diffrn_reflns_theta_full 28.40
_diffrn_reflns_theta_max 28.40
_diffrn_reflns_theta_min 3.27
_exptl_absorpt_coefficient_mu 0.296
_exptl_absorpt_correction_T_max 0.96
_exptl_absorpt_correction_T_min 0.84
_exptl_absorpt_correction_type multi-scan
_exptl_absorpt_process_details 'Sadabs Version 2008/1'
_exptl_crystal_colour colourless
_exptl_crystal_density_diffrn 1.506
_exptl_crystal_density_method 'not measured'
_exptl_crystal_description Block
_exptl_crystal_F_000 520
_exptl_crystal_size_max 0.40
_exptl_crystal_size_mid 0.25
_exptl_crystal_size_min 0.15
_refine_diff_density_max 0.604
_refine_diff_density_min -0.223
_refine_ls_abs_structure_details 'Flack H D (1983), Acta Cryst. A39, 876-881'
_refine_ls_abs_structure_Flack 0.03(6)
_refine_ls_extinction_method none
_refine_ls_goodness_of_fit_ref 1.050
_refine_ls_hydrogen_treatment constr
_refine_ls_matrix_type full
_refine_ls_number_parameters 154
_refine_ls_number_reflns 2747
_refine_ls_number_restraints 1
_refine_ls_restrained_S_all 1.050
_refine_ls_R_factor_all 0.0324
_refine_ls_R_factor_gt 0.0312
_refine_ls_shift/su_max 0.000
_refine_ls_shift/su_mean 0.000
_refine_ls_structure_factor_coef Fsqd
_refine_ls_weighting_details 'calc w=1/[\s^2^(Fo^2^)+(0.0510P)^2^+0.3400P] where P=(Fo^2^+2Fc^2^)/3'
_refine_ls_weighting_scheme calc
_refine_ls_wR_factor_gt 0.0818
_refine_ls_wR_factor_ref 0.0827
_reflns_number_gt 2661
_reflns_number_total 2747
_reflns_threshold_expression >2sigma(I)
_cod_data_source_file c000371a.txt
_cod_data_source_block compound_18
_cod_original_cell_volume 1112.3(2)
_cod_original_sg_symbol_Hall ' P 2c -2ac'
_cod_database_code 7212445

loop_
_symmetry_equiv_pos_as_xyz
'x, y, z'
'-x, -y, z+1/2'
'x+1/2, -y, z'
'-x+1/2, y, z+1/2'

loop_
_atom_site_type_symbol
_atom_site_label
_atom_site_fract_x
_atom_site_fract_y
_atom_site_fract_z
_atom_site_U_iso_or_equiv
_atom_site_adp_type
_atom_site_calc_flag
_atom_site_refinement_flags
_atom_site_occupancy
S S1 0.79642(5) 0.32977(6) 0.262614(17) 0.01542(10) Uani d . 1
O O2 0.81942(17) 0.5991(2) 0.25217(5) 0.0221(2) Uani d . 1
C C3 0.9522(2) 0.1681(2) 0.22363(6) 0.0139(2) Uani d . 1
H H3A 1.0618 0.2355 0.2317 0.017 Uiso calc R 1
H H3B 0.9518 -0.009 0.2326 0.017 Uiso calc R 1
C C4 0.9121(2) 0.2045(2) 0.16502(6) 0.0128(2) Uani d . 1
C C5 0.9721(2) 0.4078(2) 0.13723(6) 0.0154(2) Uani d . 1
H H5 1.0427 0.5202 0.1549 0.019 Uiso calc R 1
C C6 0.9296(2) 0.4476(2) 0.08380(6) 0.0171(2) Uani d . 1
H H6 0.9706 0.5852 0.0646 0.02 Uiso calc R 1
C C7 0.8261(2) 0.2808(2) 0.05969(6) 0.0163(2) Uani d . 1
C C8 0.7641(2) 0.0757(2) 0.08543(6) 0.0174(2) Uani d . 1
H H8 0.6937 -0.036 0.0675 0.021 Uiso calc R 1
C C9 0.8092(2) 0.0396(2) 0.13866(6) 0.0149(2) Uani d . 1
H H9 0.7691 -0.0999 0.1574 0.018 Uiso calc R 1
F F10 0.78144(14) 0.3219(2) 0.00775(5) 0.0254(2) Uani d . 1
C C11 0.8798(2) 0.2715(2) 0.32765(6) 0.0136(2) Uani d . 1
C C12 0.9820(2) 0.4448(2) 0.35097(6) 0.0158(2) Uani d . 1
H H12 1.0108 0.5893 0.3318 0.019 Uiso calc R 1
C C13 1.0424(2) 0.4062(2) 0.40269(6) 0.0180(2) Uani d . 1
H H13 1.1133 0.5216 0.4192 0.022 Uiso calc R 1
C C14 0.9952(2) 0.1935(2) 0.42894(6) 0.0170(2) Uani d . 1
C C15 0.8910(2) 0.0208(2) 0.40676(6) 0.0183(2) Uani d . 1
H H15 0.8601 -0.1215 0.4263 0.022 Uiso calc R 1
C C16 0.8328(2) 0.0609(2) 0.35527(6) 0.0168(2) Uani d . 1
H H16 0.7615 -0.0546 0.339 0.02 Uiso calc R 1
F F17 1.05294(16) 0.1528(2) 0.47909(4) 0.0243(2) Uani d . 1

loop_
_atom_site_aniso_label
_atom_site_aniso_U_11
_atom_site_aniso_U_22
_atom_site_aniso_U_33
_atom_site_aniso_U_12
_atom_site_aniso_U_13
_atom_site_aniso_U_23
S1 0.0158(2) 0.01847(17) 0.01195(17) 0.00354(13) -0.00085(17) -0.00040(16)
O2 0.0317(7) 0.0174(5) 0.0172(7) 0.0046(5) -0.0018(5) 0.0031(5)
C3 0.0154(8) 0.0149(5) 0.0114(7) 0.0019(5) 0.0018(5) -0.0013(5)
C4 0.0127(8) 0.0133(5) 0.0125(7) 0.0025(5) 0.0009(5) -0.0003(5)
C5 0.0146(8) 0.0161(7) 0.0156(7) -0.0025(5) -0.0012(7) -0.0008(5)
C6 0.0184(9) 0.0178(7) 0.0150(8) -0.0007(7) 0.0005(5) 0.0036(5)
C7 0.0158(8) 0.0238(8) 0.0092(7) 0.0023(7) -0.0002(5) -0.0008(5)
C8 0.0171(9) 0.0200(7) 0.0153(7) -0.0042(7) -0.0004(5) -0.0033(5)
C9 0.0156(8) 0.0160(7) 0.0129(7) -0.0009(5) 0.0018(5) 0.0007(5)
F10 0.0314(9) 0.0329(5) 0.0117(5) -0.0037(5) -0.0054(5) 0.0032(4)
C11 0.0143(8) 0.0166(7) 0.0098(5) 0.0029(5) 0.0012(5) -0.0016(5)
C12 0.0153(8) 0.0152(7) 0.0170(8) 0.0008(5) 0.0026(5) -0.0008(5)
C13 0.0185(9) 0.0192(8) 0.0164(7) -0.0007(7) -0.0006(7) -0.0049(5)
C14 0.0195(9) 0.0232(8) 0.0084(7) 0.0067(7) -0.0006(5) 0.0001(5)
C15 0.0220(9) 0.0169(7) 0.0159(8) 0.0012(7) 0.0028(7) 0.0020(5)
C16 0.0169(8) 0.0161(7) 0.0174(8) -0.0010(7) 0.0014(7) -0.0013(5)
F17 0.0303(7) 0.0317(5) 0.0109(5) 0.0065(5) -0.0057(4) -0.0003(4)

loop_
_atom_type_symbol
_atom_type_description
_atom_type_scat_dispersion_real
_atom_type_scat_dispersion_imag
_atom_type_scat_source
C C 0.0033 0.0016 'International Tables Vol C Tables 4.2.6.8 and 6.1.1.4'
H H 0.0000 0.0000 'International Tables Vol C Tables 4.2.6.8 and 6.1.1.4'
F F 0.0171 0.0103 'International Tables Vol C Tables 4.2.6.8 and 6.1.1.4'
O O 0.0106 0.0060 'International Tables Vol C Tables 4.2.6.8 and 6.1.1.4'
S S 0.1246 0.1234 'International Tables Vol C Tables 4.2.6.8 and 6.1.1.4'

loop_
_geom_angle_atom_site_label_1
_geom_angle_atom_site_label_2
_geom_angle_atom_site_label_3
_geom_angle
O2 S1 C11 106.43(8)
O2 S1 C3 106.85(8)
C11 S1 C3 97.51(8)
C4 C3 S1 107.43(11)
C5 C4 C9 119.26(15)
C5 C4 C3 120.52(15)
C9 C4 C3 120.18(14)
C6 C5 C4 120.68(15)
C7 C6 C5 117.88(15)
F10 C7 C6 118.07(15)
F10 C7 C8 118.31(15)
C6 C7 C8 123.61(16)
C7 C8 C9 117.33(16)
C8 C9 C4 121.24(15)
C12 C11 C16 121.22(15)
C12 C11 S1 119.31(12)
C16 C11 S1 119.34(13)
C11 C12 C13 119.86(15)
C14 C13 C12 117.61(16)
F17 C14 C13 118.41(16)
F17 C14 C15 118.19(15)
C13 C14 C15 123.39(15)
C14 C15 C16 118.33(16)
C15 C16 C11 119.57(16)

loop_
_geom_bond_atom_site_label_1
_geom_bond_atom_site_label_2
_geom_bond_distance
S1 O2 1.5010(13)
S1 C11 1.7886(17)
S1 C3 1.8300(17)
C3 C4 1.512(2)
C4 C5 1.395(2)
C4 C9 1.396(2)
C5 C6 1.395(2)
C6 C7 1.380(2)
C7 F10 1.365(2)
C7 C8 1.384(2)
C8 C9 1.392(2)
C11 C12 1.389(2)
C11 C16 1.391(2)
C12 C13 1.398(3)
C13 C14 1.385(2)
C14 F17 1.3556(18)
C14 C15 1.385(3)
C15 C16 1.387(2)
